data_7225281
loop_
_publ_author_name
'Bajpe, Sneha R.'
'Henke, Sebastian'
'Lee, Jung-Hoon'
'Bristowe, Paul D.'
'Cheetham, Anthony K.'

_publ_section_title
;
 Disorder and polymorphism in Cu(ii)-polyoxometalate complexes:
 [Cu1.5(H2O)7.5PW12O40]&#x00B7;4.75H2O, cis- &amp;
 trans-[Cu2(H2O)10SiW12O40]&#x00B7;6H2O
;
_journal_issue 28
_journal_name_full CrystEngComm
_journal_page_first 5327
_journal_paper_doi 10.1039/C5CE02088C
_journal_volume 18
_journal_year 2016
_chemical_formula_moiety 'Cu2 O50 Si W12, 6(O)'
_chemical_formula_sum 'Cu2 H32 O56 Si W12'
_chemical_formula_weight 3289.62
_space_group_crystal_system monoclinic
_space_group_IT_number 14
_space_group_name_Hall '-P 2yn'
_space_group_name_H-M_alt 'P 1 21/n 1'
_symmetry_space_group_name_Hall '-P 2yn'
_symmetry_space_group_name_H-M 'P 1 21/n 1'
_atom_sites_solution_primary direct
_audit_creation_date 2015-08-24
_audit_creation_method
;
Olex2 1.2
(compiled 2015.01.26 svn.r3151 for OlexSys, GUI svn.r4998)
;
_audit_update_record
;
2015-09-02 deposited with the CCDC.
2016-05-19 downloaded from the CCDC.
;
_cell_angle_alpha 90
_cell_angle_beta 94.527(4)
_cell_angle_gamma 90
_cell_formula_units_Z 4
_cell_length_a 12.9789(6)
_cell_length_b 22.2778(10)
_cell_length_c 15.4690(5)
_cell_measurement_reflns_used 7851
_cell_measurement_temperature 293(2)
_cell_measurement_theta_max 28.8450
_cell_measurement_theta_min 1.8110
_cell_volume 4458.8(3)
_computing_cell_refinement
;
CrysAlisPro, Agilent Technologies,
Version 1.171.37.35 (release 13-08-2014 CrysAlis171 .NET)
(compiled Aug 13 2014,18:06:01)
;
_computing_data_collection
;
CrysAlisPro, Agilent Technologies,
Version 1.171.37.35 (release 13-08-2014 CrysAlis171 .NET)
(compiled Aug 13 2014,18:06:01)
;
_computing_data_reduction
;
CrysAlisPro, Agilent Technologies,
Version 1.171.37.35 (release 13-08-2014 CrysAlis171 .NET)
(compiled Aug 13 2014,18:06:01)
;
_computing_molecular_graphics 'Olex2 (Dolomanov et al., 2009)'
_computing_publication_material 'Olex2 (Dolomanov et al., 2009)'
_computing_structure_refinement 'ShelXL (Sheldrick, 2008)'
_computing_structure_solution 'ShelXS (Sheldrick, 2008)'
_diffrn_ambient_temperature 293(2)
_diffrn_detector 'CCD plate'
_diffrn_detector_area_resol_mean 16.1183
_diffrn_detector_type Eos
_diffrn_measured_fraction_theta_full 1.000
_diffrn_measured_fraction_theta_max 0.900
_diffrn_measurement_details
;
  1 omega  -15.00   15.00   1.0000  104.1100
omega____ theta____ kappa____ phi______ frames
    -      -27.9089  -80.0000 -146.0772 30

  2 omega -102.00    1.00   1.0000  104.1100
omega____ theta____ kappa____ phi______ frames
    -      -27.9089  -57.0000  -90.0000 103

  3 omega -118.00  -35.00   1.0000  104.1100
omega____ theta____ kappa____ phi______ frames
    -      -27.9089  178.0000    0.0000 83

  4 omega  -14.00   46.00   1.0000  104.1100
omega____ theta____ kappa____ phi______ frames
    -      -27.9089   37.0000   30.0000 60

  5 omega -108.00  -18.00   1.0000  104.1100
omega____ theta____ kappa____ phi______ frames
    -      -27.9089  -37.0000   30.0000 90
;
_diffrn_measurement_device 'four-circle diffractometer'
_diffrn_measurement_device_type 'Xcalibur, Eos, Gemini ultra'
_diffrn_measurement_method '\w scans'
_diffrn_orient_matrix_UB_11 0.0082907000
_diffrn_orient_matrix_UB_12 0.0309075000
_diffrn_orient_matrix_UB_13 0.0090171000
_diffrn_orient_matrix_UB_21 0.0406595000
_diffrn_orient_matrix_UB_22 -0.0075307000
_diffrn_orient_matrix_UB_23 0.0314732000
_diffrn_orient_matrix_UB_31 0.0358378000
_diffrn_orient_matrix_UB_32 0.0013525000
_diffrn_orient_matrix_UB_33 -0.0322912000
_diffrn_radiation_monochromator graphite
_diffrn_radiation_probe x-ray
_diffrn_radiation_type MoK\a
_diffrn_radiation_wavelength 0.71073
_diffrn_reflns_av_R_equivalents 0.0405
_diffrn_reflns_av_unetI/netI 0.0546
_diffrn_reflns_Laue_measured_fraction_full 1.000
_diffrn_reflns_Laue_measured_fraction_max 0.900
_diffrn_reflns_limit_h_max 17
_diffrn_reflns_limit_h_min -17
_diffrn_reflns_limit_k_max 30
_diffrn_reflns_limit_k_min -29
_diffrn_reflns_limit_l_max 20
_diffrn_reflns_limit_l_min -15
_diffrn_reflns_number 26186
_diffrn_reflns_point_group_measured_fraction_full 1.000
_diffrn_reflns_point_group_measured_fraction_max 0.900
_diffrn_reflns_theta_full 26.000
_diffrn_reflns_theta_max 29.061
_diffrn_reflns_theta_min 1.606
_diffrn_source 'Enhance (Mo) X-ray Source'
_exptl_absorpt_coefficient_mu 31.911
_exptl_absorpt_correction_T_max 0.390
_exptl_absorpt_correction_T_min 0.021
_exptl_absorpt_correction_type analytical
_exptl_absorpt_process_details
;
CrysAlisPro, Agilent Technologies,
Version 1.171.37.35 (release 13-08-2014 CrysAlis171 .NET)
(compiled Aug 13 2014,18:06:01)
Analytical numeric absorption correction using a multifaceted crystal
            model based on expressions derived by R.C. Clark & J.S. Reid.
(Clark, R. C. & Reid, J. S. (1995). Acta Cryst. A51, 887-897)
Empirical absorption correction using spherical harmonics,
 implemented in SCALE3 ABSPACK scaling algorithm.
;
_exptl_crystal_colour 'light blue'
_exptl_crystal_colour_modifier light
_exptl_crystal_colour_primary blue
_exptl_crystal_density_diffrn 4.900
_exptl_crystal_description plate
_exptl_crystal_F_000 5760
_exptl_crystal_size_max 0.2839
_exptl_crystal_size_mid 0.1149
_exptl_crystal_size_min 0.0296
_refine_diff_density_max 3.304
_refine_diff_density_min -2.804
_refine_diff_density_rms 0.485
_refine_ls_extinction_coef 0.000068(6)
_refine_ls_extinction_expression Fc^*^=kFc[1+0.001xFc^2^\l^3^/sin(2\q)]^-1/4^
_refine_ls_extinction_method 'SHELXL-2014/7 (Sheldrick 2014'
_refine_ls_goodness_of_fit_ref 1.081
_refine_ls_hydrogen_treatment undef
_refine_ls_matrix_type full
_refine_ls_number_parameters 641
_refine_ls_number_reflns 10728
_refine_ls_number_restraints 0
_refine_ls_restrained_S_all 1.081
_refine_ls_R_factor_all 0.0505
_refine_ls_R_factor_gt 0.0373
_refine_ls_shift/su_max 0.001
_refine_ls_shift/su_mean 0.000
_refine_ls_structure_factor_coef Fsqd
_refine_ls_weighting_details 'w=1/[\s^2^(Fo^2^)+(0.0434P)^2^] where P=(Fo^2^+2Fc^2^)/3'
_refine_ls_weighting_scheme calc
_refine_ls_wR_factor_gt 0.0888
_refine_ls_wR_factor_ref 0.0969
_reflns_Friedel_coverage 0.000
_reflns_number_gt 8842
_reflns_number_total 10728
_reflns_threshold_expression 'I > 2\s(I)'
_cod_data_source_file c5ce02088c2.cif
_cod_data_source_block cu_siw_new_19_red_abs
_cod_depositor_comments 'Adding full bibliography for 7225280--7225283.cif.'
_cod_database_code 7225281
_chemical_oxdiff_formula 'Cu2 Si W12 O56 H32'
_shelx_space_group_comment
;
The symmetry employed for this shelxl refinement is uniquely defined
by the following loop, which should always be used as a source of
symmetry information in preference to the above space-group names.
They are only intended as comments.
;
_reflns_odcompleteness_completeness 99.98
_reflns_odcompleteness_iscentric 1
_reflns_odcompleteness_theta 26.32
_olex2_refinement_description
;
;
_shelx_shelxl_version_number 2014/7
_olex2_submission_special_instructions 'No special instructions were received'

loop_
_space_group_symop_operation_xyz
'x, y, z'
'-x+1/2, y+1/2, -z+1/2'
'-x, -y, -z'
'x-1/2, -y-1/2, z-1/2'

loop_
_atom_site_label
_atom_site_type_symbol
_atom_site_fract_x
_atom_site_fract_y
_atom_site_fract_z
_atom_site_U_iso_or_equiv
_atom_site_adp_type
_atom_site_occupancy
_atom_site_site_symmetry_order
_atom_site_calc_flag
W1 W -0.05947(3) 0.83483(2) 0.31009(3) 0.01828(11) Uani 1 1 d
W2 W 0.10775(3) 0.71539(2) 0.22998(3) 0.01737(10) Uani 1 1 d
W3 W -0.05871(3) 0.61032(2) 0.28715(3) 0.01594(10) Uani 1 1 d
W4 W -0.22690(3) 0.72945(2) 0.36640(3) 0.01706(10) Uani 1 1 d
W5 W -0.13134(3) 0.82826(2) 0.51560(3) 0.01644(10) Uani 1 1 d
W6 W 0.14226(3) 0.82044(2) 0.60046(3) 0.01593(10) Uani 1 1 d
W7 W 0.21496(3) 0.82350(2) 0.39416(3) 0.01753(10) Uani 1 1 d
W8 W 0.29526(3) 0.71327(2) 0.53187(3) 0.01750(11) Uani 1 1 d
W9 W -0.04347(3) 0.70394(2) 0.66061(3) 0.01578(10) Uani 1 1 d
W10 W -0.13850(3) 0.60386(2) 0.51068(3) 0.01633(10) Uani 1 1 d
W11 W 0.10973(3) 0.59639(2) 0.58815(3) 0.01740(10) Uani 1 1 d
W12 W 0.19103(3) 0.60503(2) 0.36525(3) 0.01668(10) Uani 1 1 d
Cu1 Cu -0.04716(11) 0.99881(8) 0.16201(9) 0.0300(4) Uani 1 1 d
Cu2 Cu -0.12928(11) 0.48121(8) 0.10401(9) 0.0290(4) Uani 1 1 d
Si1 Si 0.03406(19) 0.71559(13) 0.44736(16) 0.0099(6) Uani 1 1 d
O1 O -0.0615(5) 0.7607(3) 0.4202(4) 0.0163(16) Uani 1 1 d
O2 O 0.1354(5) 0.7541(4) 0.4808(4) 0.0152(16) Uani 1 1 d
O3 O 0.0600(5) 0.6763(3) 0.3627(4) 0.0141(15) Uani 1 1 d
O4 O 0.0028(5) 0.6716(3) 0.5238(4) 0.0154(16) Uani 1 1 d
O5 O 0.0769(5) 0.8500(3) 0.3627(5) 0.0187(16) Uani 1 1 d
O6 O -0.1144(5) 0.8736(4) 0.4087(4) 0.0201(17) Uani 1 1 d
O7 O -0.1889(5) 0.7923(4) 0.2926(4) 0.0198(17) Uani 1 1 d
O8 O 0.0040(5) 0.7731(4) 0.2461(4) 0.0199(17) Uani 1 1 d
O9 O 0.1953(6) 0.7666(4) 0.3039(4) 0.0200(17) Uani 1 1 d
O10 O 0.2030(5) 0.6520(4) 0.2618(4) 0.0199(17) Uani 1 1 d
O11 O 0.0052(6) 0.6558(4) 0.2005(4) 0.0227(18) Uani 1 1 d
O12 O 0.0704(5) 0.5679(4) 0.3076(4) 0.0210(17) Uani 1 1 d
O13 O -0.0911(5) 0.5863(3) 0.4013(4) 0.0149(15) Uani 1 1 d
O14 O -0.1554(5) 0.6736(4) 0.3000(4) 0.0205(18) Uani 1 1 d
O15 O -0.2462(5) 0.7897(3) 0.4543(4) 0.0146(16) Uani 1 1 d
O16 O -0.2096(5) 0.6708(4) 0.4571(4) 0.0170(16) Uani 1 1 d
O17 O -0.1455(5) 0.6455(4) 0.6218(4) 0.0199(17) Uani 1 1 d
O18 O -0.0233(5) 0.5606(4) 0.5668(4) 0.0187(17) Uani 1 1 d
O19 O -0.1205(5) 0.7650(4) 0.5960(5) 0.0190(17) Uani 1 1 d
O20 O 0.0699(5) 0.7578(4) 0.6530(4) 0.0218(18) Uani 1 1 d
O21 O 0.0538(5) 0.6397(3) 0.6829(4) 0.0153(16) Uani 1 1 d
O22 O 0.0097(5) 0.8459(3) 0.5493(4) 0.0144(15) Uani 1 1 d
O23 O 0.2031(5) 0.8627(4) 0.5078(4) 0.0202(17) Uani 1 1 d
O24 O 0.2668(5) 0.7740(3) 0.6137(4) 0.0162(16) Uani 1 1 d
O25 O 0.3242(5) 0.7763(4) 0.4510(5) 0.0212(18) Uani 1 1 d
O26 O 0.2696(5) 0.6623(4) 0.4315(4) 0.0175(16) Uani 1 1 d
O27 O 0.2143(5) 0.6575(4) 0.5880(4) 0.0189(17) Uani 1 1 d
O28 O 0.1404(5) 0.5803(4) 0.4740(4) 0.0174(16) Uani 1 1 d
O29 O -0.0758(6) 0.8922(4) 0.2375(5) 0.027(2) Uani 1 1 d
O30 O 0.1439(6) 0.7322(4) 0.1282(5) 0.0276(19) Uani 1 1 d
O31 O -0.1265(6) 0.5587(4) 0.2228(4) 0.0252(19) Uani 1 1 d
O32 O -0.3532(6) 0.7185(4) 0.3306(5) 0.026(2) Uani 1 1 d
O33 O -0.1939(6) 0.8813(4) 0.5702(5) 0.0258(18) Uani 1 1 d
O34 O 0.1627(5) 0.8726(4) 0.6820(4) 0.0206(17) Uani 1 1 d
O35 O 0.2872(6) 0.8776(4) 0.3506(5) 0.032(2) Uani 1 1 d
O36 O 0.4190(5) 0.6954(4) 0.5668(5) 0.0247(19) Uani 1 1 d
O37 O 0.2802(5) 0.5505(4) 0.3511(5) 0.0255(19) Uani 1 1 d
O38 O 0.1708(6) 0.5415(4) 0.6487(5) 0.0269(19) Uani 1 1 d
O39 O -0.2352(5) 0.5530(4) 0.5180(5) 0.0227(18) Uani 1 1 d
O40 O -0.0757(6) 0.7175(4) 0.7640(5) 0.0258(19) Uani 1 1 d
O41 O 0.0200(7) 1.0392(5) 0.2644(5) 0.043(3) Uani 1 1 d
O42 O 0.0828(6) 0.9598(4) 0.1425(6) 0.038(2) Uani 1 1 d
O43 O -0.1200(6) 0.9637(4) 0.0575(5) 0.030(2) Uani 1 1 d
O44 O -0.1768(6) 1.0379(4) 0.1904(5) 0.033(2) Uani 1 1 d
O45 O -0.0032(7) 1.0825(5) 0.0649(5) 0.037(2) Uani 1 1 d
O46 O -0.2780(6) 0.4788(4) 0.1058(6) 0.036(2) Uani 1 1 d
O47 O -0.1224(7) 0.4000(4) 0.1556(5) 0.035(2) Uani 1 1 d
O48 O 0.0202(6) 0.4846(4) 0.1088(5) 0.031(2) Uani 1 1 d
O49 O -0.1369(7) 0.5549(4) 0.0311(5) 0.035(2) Uani 1 1 d
O50 O -0.1099(6) 0.4244(5) -0.0393(6) 0.042(3) Uani 1 1 d
O51W O 0.0900(8) 0.9720(5) 0.4832(7) 0.056(3) Uani 1 1 d
O52W O 0.1231(7) 0.4562(4) 0.2578(5) 0.033(2) Uani 1 1 d
O53W O 0.1108(7) 0.8540(5) 0.0783(7) 0.051(3) Uani 1 1 d
O54W O 0.4510(8) 0.6552(5) 0.2918(7) 0.053(3) Uani 1 1 d
O55W O 0.2048(8) 1.0036(6) 0.3399(7) 0.059(3) Uani 1 1 d
O56W O 0.0323(7) 0.6772(5) -0.0434(6) 0.046(3) Uani 1 1 d

loop_
_atom_site_aniso_label
_atom_site_aniso_U_11
_atom_site_aniso_U_22
_atom_site_aniso_U_33
_atom_site_aniso_U_23
_atom_site_aniso_U_13
_atom_site_aniso_U_12
W1 0.0192(2) 0.0199(2) 0.0156(2) 0.0042(2) 0.00079(16) 0.00390(17)
W2 0.0197(2) 0.0203(3) 0.01240(19) -0.00005(19) 0.00347(15) 0.00058(17)
W3 0.01436(19) 0.0194(2) 0.01390(19) -0.00424(19) -0.00007(15) -0.00098(17)
W4 0.01238(19) 0.0219(3) 0.01622(19) -0.0009(2) -0.00278(15) 0.00201(17)
W5 0.0157(2) 0.0183(2) 0.01500(19) -0.00173(19) -0.00055(15) 0.00416(17)
W6 0.01533(19) 0.0176(2) 0.01452(19) -0.00313(19) -0.00076(15) -0.00218(17)
W7 0.0173(2) 0.0183(2) 0.0172(2) 0.0008(2) 0.00251(16) -0.00379(17)
W8 0.01204(19) 0.0200(2) 0.0199(2) -0.0012(2) -0.00254(15) 0.00073(16)
W9 0.0180(2) 0.0179(2) 0.01152(18) -0.00041(19) 0.00176(15) -0.00076(17)
W10 0.0156(2) 0.0182(2) 0.01507(19) 0.00025(19) 0.00047(15) -0.00314(17)
W11 0.0166(2) 0.0188(2) 0.0166(2) 0.0041(2) -0.00007(15) 0.00297(17)
W12 0.01480(19) 0.0182(2) 0.0169(2) -0.00199(19) 0.00043(15) 0.00409(17)
Cu1 0.0219(7) 0.0367(10) 0.0313(7) -0.0105(8) 0.0021(6) -0.0011(7)
Cu2 0.0228(7) 0.0328(9) 0.0310(7) 0.0070(8) -0.0002(6) -0.0020(6)
Si1 0.0105(12) 0.0091(14) 0.0099(12) -0.0007(12) -0.0012(10) 0.0013(10)
O1 0.019(4) 0.015(4) 0.014(3) 0.003(3) -0.004(3) -0.001(3)
O2 0.010(3) 0.019(4) 0.016(3) -0.005(3) 0.002(3) 0.004(3)
O3 0.016(3) 0.014(4) 0.013(3) 0.005(3) 0.005(3) -0.002(3)
O4 0.015(3) 0.018(4) 0.013(3) 0.001(3) -0.002(3) -0.001(3)
O5 0.019(4) 0.013(4) 0.024(4) 0.002(4) 0.000(3) -0.002(3)
O6 0.022(4) 0.020(4) 0.019(4) -0.001(4) 0.006(3) 0.006(3)
O7 0.020(4) 0.025(5) 0.014(3) 0.007(4) 0.000(3) 0.001(3)
O8 0.021(4) 0.024(5) 0.015(3) 0.003(4) 0.006(3) 0.004(3)
O9 0.025(4) 0.017(4) 0.019(4) -0.003(4) 0.006(3) -0.002(3)
O10 0.016(4) 0.027(5) 0.018(3) -0.007(4) 0.008(3) 0.002(3)
O11 0.029(4) 0.023(5) 0.016(3) 0.003(4) -0.003(3) 0.005(3)
O12 0.020(4) 0.027(5) 0.016(3) -0.004(4) 0.000(3) 0.002(3)
O13 0.018(3) 0.012(4) 0.015(3) -0.004(3) 0.003(3) 0.002(3)
O14 0.016(4) 0.032(5) 0.013(3) 0.001(4) 0.004(3) -0.003(3)
O15 0.014(3) 0.019(4) 0.011(3) -0.003(3) 0.001(3) 0.003(3)
O16 0.013(3) 0.021(4) 0.017(3) -0.007(4) 0.002(3) 0.000(3)
O17 0.022(4) 0.020(4) 0.018(3) -0.001(4) 0.003(3) -0.006(3)
O18 0.021(4) 0.021(5) 0.015(3) 0.003(4) 0.002(3) 0.001(3)
O19 0.012(3) 0.023(5) 0.022(4) 0.001(4) 0.000(3) -0.002(3)
O20 0.019(4) 0.028(5) 0.017(3) 0.000(4) -0.003(3) 0.007(3)
O21 0.019(3) 0.017(4) 0.010(3) -0.005(3) 0.001(3) 0.005(3)
O22 0.015(3) 0.010(4) 0.018(3) 0.002(3) 0.002(3) -0.003(3)
O23 0.019(4) 0.021(5) 0.021(4) 0.000(4) 0.004(3) -0.010(3)
O24 0.015(3) 0.019(4) 0.014(3) -0.009(3) -0.006(3) 0.002(3)
O25 0.014(4) 0.021(5) 0.027(4) 0.001(4) -0.003(3) -0.004(3)
O26 0.017(4) 0.018(4) 0.017(3) 0.000(3) 0.003(3) 0.003(3)
O27 0.016(4) 0.021(4) 0.019(3) -0.001(4) -0.001(3) -0.001(3)
O28 0.016(3) 0.019(4) 0.018(3) -0.007(4) 0.003(3) 0.000(3)
O29 0.027(4) 0.035(6) 0.022(4) 0.014(4) 0.009(3) 0.008(4)
O30 0.035(5) 0.028(5) 0.022(4) 0.011(4) 0.015(3) 0.000(4)
O31 0.029(4) 0.029(5) 0.016(4) -0.006(4) -0.006(3) -0.004(4)
O32 0.019(4) 0.036(6) 0.022(4) 0.003(4) -0.001(3) 0.000(4)
O33 0.031(4) 0.019(5) 0.028(4) 0.005(4) 0.001(3) 0.007(4)
O34 0.019(4) 0.024(5) 0.019(4) -0.002(4) 0.002(3) -0.005(3)
O35 0.032(5) 0.030(5) 0.036(5) -0.008(5) 0.012(4) -0.008(4)
O36 0.015(4) 0.028(5) 0.030(4) -0.001(4) -0.006(3) 0.003(3)
O37 0.018(4) 0.026(5) 0.032(4) -0.005(4) -0.002(3) 0.005(3)
O38 0.022(4) 0.026(5) 0.032(4) 0.011(4) -0.001(3) 0.004(3)
O39 0.021(4) 0.028(5) 0.021(4) 0.006(4) 0.009(3) -0.003(3)
O40 0.032(4) 0.029(5) 0.017(4) -0.006(4) 0.001(3) 0.006(4)
O41 0.036(5) 0.059(8) 0.032(5) -0.018(5) -0.007(4) 0.004(5)
O42 0.020(4) 0.034(6) 0.061(6) -0.004(5) 0.016(4) -0.011(4)
O43 0.023(4) 0.041(6) 0.026(4) -0.006(4) 0.004(3) -0.001(4)
O44 0.022(4) 0.045(6) 0.030(4) -0.013(5) 0.003(3) 0.003(4)
O45 0.038(5) 0.042(6) 0.032(5) -0.001(5) 0.010(4) -0.002(4)
O46 0.026(4) 0.038(6) 0.045(5) -0.005(5) 0.005(4) -0.011(4)
O47 0.046(5) 0.030(5) 0.028(4) 0.007(4) -0.004(4) -0.005(4)
O48 0.019(4) 0.043(6) 0.030(4) -0.004(5) -0.004(3) 0.006(4)
O49 0.039(5) 0.033(6) 0.033(5) 0.007(5) 0.000(4) 0.005(4)
O50 0.029(5) 0.059(7) 0.036(5) -0.005(5) -0.002(4) -0.007(5)
O51W 0.056(7) 0.042(7) 0.067(7) -0.005(6) -0.011(5) 0.014(5)
O52W 0.055(6) 0.023(5) 0.021(4) -0.010(4) 0.006(4) 0.006(4)
O53W 0.026(5) 0.029(6) 0.099(8) 0.009(6) 0.011(5) 0.003(4)
O54W 0.045(6) 0.039(7) 0.076(7) 0.025(6) 0.008(5) 0.000(5)
O55W 0.058(7) 0.064(9) 0.052(6) -0.006(7) -0.011(5) 0.023(6)
O56W 0.040(6) 0.039(7) 0.057(6) -0.006(6) -0.006(5) 0.006(5)

loop_
_atom_type_symbol
_atom_type_description
_atom_type_scat_dispersion_real
_atom_type_scat_dispersion_imag
_atom_type_scat_source
H H 0.0000 0.0000 'International Tables Vol C Tables 4.2.6.8 and 6.1.1.4'
O O 0.0106 0.0060 'International Tables Vol C Tables 4.2.6.8 and 6.1.1.4'
Si Si 0.0817 0.0704 'International Tables Vol C Tables 4.2.6.8 and 6.1.1.4'
Cu Cu 0.3201 1.2651 'International Tables Vol C Tables 4.2.6.8 and 6.1.1.4'
W W -0.8490 6.8722 'International Tables Vol C Tables 4.2.6.8 and 6.1.1.4'

loop_
_exptl_crystal_face_index_h
_exptl_crystal_face_index_k
_exptl_crystal_face_index_l
_exptl_crystal_face_perp_dist
_exptl_oxdiff_crystal_face_indexfrac_h
_exptl_oxdiff_crystal_face_indexfrac_k
_exptl_oxdiff_crystal_face_indexfrac_l
_exptl_oxdiff_crystal_face_x
_exptl_oxdiff_crystal_face_y
_exptl_oxdiff_crystal_face_z
14 1 -15 0.0575 13.9796 1.1109 -15.0445 0.0146 0.0865 0.9883
-14 -1 15 0.0575 -13.9796 -1.1109 15.0445 -0.0146 -0.0865 -0.9883
-2 1 -21 0.1079 -2.0039 1.0399 -21.0073 -0.1739 -0.7505 0.6079
2 -1 21 0.1079 2.0039 -1.0399 21.0073 0.1739 0.7505 -0.6079
16 0 8 0.1374 15.9840 0.0659 7.9641 0.2064 0.9001 0.3157
-16 0 -8 0.1374 -15.9840 -0.0659 -7.9641 -0.2064 -0.9001 -0.3157
0 32 0 0.0203 -0.0423 31.8973 0.0022 0.9855 -0.2419 0.0416
0 -32 0 0.0093 0.0423 -31.8973 -0.0022 -0.9855 0.2419 -0.0416

loop_
_geom_angle_atom_site_label_1
_geom_angle_atom_site_label_2
_geom_angle_atom_site_label_3
_geom_angle
O5 W1 O1 83.1(3)
O5 W1 O6 88.4(3)
O5 W1 O7 155.5(3)
O6 W1 O1 73.7(3)
O7 W1 O1 72.6(3)
O7 W1 O6 87.6(3)
O8 W1 O1 84.3(3)
O8 W1 O5 85.7(3)
O8 W1 O6 157.8(3)
O8 W1 O7 88.9(3)
O29 W1 O1 170.7(3)
O29 W1 O5 102.2(4)
O29 W1 O6 98.6(4)
O29 W1 O7 102.4(3)
O29 W1 O8 103.5(4)
O8 W2 O3 84.1(3)
O8 W2 O9 84.9(3)
O8 W2 O10 156.7(3)
O8 W2 O11 90.8(3)
O9 W2 O3 83.4(3)
O10 W2 O3 73.3(3)
O10 W2 O9 86.9(3)
O11 W2 O3 74.0(3)
O11 W2 O9 157.3(3)
O11 W2 O10 88.4(3)
O30 W2 O3 170.9(4)
O30 W2 O8 102.8(4)
O30 W2 O9 103.0(4)
O30 W2 O10 100.3(4)
O30 W2 O11 99.7(4)
O11 W3 O3 73.6(3)
O11 W3 O12 87.4(3)
O11 W3 O13 157.8(3)
O12 W3 O3 72.5(3)
O13 W3 O3 84.3(3)
O13 W3 O12 87.9(3)
O14 W3 O3 84.1(3)
O14 W3 O11 90.4(3)
O14 W3 O12 156.2(3)
O14 W3 O13 85.2(3)
O31 W3 O3 169.9(3)
O31 W3 O11 100.3(3)
O31 W3 O12 99.6(4)
O31 W3 O13 101.9(3)
O31 W3 O14 104.1(3)
O7 W4 O1 73.7(3)
O7 W4 O14 89.8(3)
O7 W4 O15 88.0(3)
O7 W4 O16 157.3(3)
O14 W4 O1 85.1(3)
O14 W4 O15 157.9(3)
O14 W4 O16 85.1(3)
O15 W4 O1 73.2(3)
O16 W4 O1 83.8(3)
O16 W4 O15 88.4(3)
O32 W4 O1 170.6(4)
O32 W4 O7 101.5(3)
O32 W4 O14 103.2(4)
O32 W4 O15 98.7(3)
O32 W4 O16 101.2(3)
O6 W5 O1 74.0(3)
O15 W5 O1 73.9(3)
O15 W5 O6 87.1(3)
O19 W5 O1 85.6(3)
O19 W5 O6 159.4(3)
O19 W5 O15 90.3(3)
O19 W5 O22 87.4(3)
O22 W5 O1 83.9(3)
O22 W5 O6 87.4(3)
O22 W5 O15 157.8(3)
O33 W5 O1 170.6(3)
O33 W5 O6 98.7(4)
O33 W5 O15 100.1(3)
O33 W5 O19 101.9(4)
O33 W5 O22 101.9(3)
O20 W6 O2 83.5(3)
O20 W6 O22 86.4(3)
O20 W6 O23 156.8(3)
O20 W6 O24 90.0(3)
O22 W6 O2 83.4(3)
O22 W6 O23 87.4(3)
O23 W6 O2 73.5(3)
O24 W6 O2 74.1(2)
O24 W6 O22 157.4(3)
O24 W6 O23 87.2(3)
O34 W6 O2 172.0(3)
O34 W6 O20 103.6(3)
O34 W6 O22 100.6(3)
O34 W6 O23 99.6(3)
O34 W6 O24 101.9(3)
O5 W7 O2 84.4(3)
O5 W7 O23 87.3(3)
O5 W7 O25 158.1(3)
O9 W7 O2 86.6(3)
O9 W7 O5 87.1(3)
O9 W7 O23 159.6(3)
O9 W7 O25 91.3(3)
O23 W7 O2 73.4(3)
O25 W7 O2 73.7(3)
O25 W7 O23 86.7(3)
O35 W7 O2 168.1(3)
O35 W7 O5 102.5(4)
O35 W7 O9 103.3(4)
O35 W7 O23 97.1(4)
O35 W7 O25 99.2(4)
O24 W8 O2 74.7(3)
O24 W8 O25 88.4(3)
O24 W8 O26 156.9(3)
O25 W8 O2 73.3(3)
O26 W8 O2 82.3(3)
O26 W8 O25 86.4(3)
O27 W8 O2 84.3(3)
O27 W8 O24 91.0(3)
O27 W8 O25 156.9(3)
O27 W8 O26 85.2(3)
O36 W8 O2 170.4(4)
O36 W8 O24 100.5(3)
O36 W8 O25 98.5(4)
O36 W8 O26 102.5(3)
O36 W8 O27 104.3(4)
O17 W9 O4 74.3(3)
O17 W9 O19 90.0(3)
O17 W9 O21 88.8(3)
O19 W9 O4 84.7(3)
O19 W9 O21 158.2(3)
O20 W9 O4 83.4(3)
O20 W9 O17 157.4(3)
O20 W9 O19 84.0(3)
O20 W9 O21 88.9(3)
O21 W9 O4 73.9(3)
O40 W9 O4 172.3(3)
O40 W9 O17 101.5(4)
O40 W9 O19 101.8(4)
O40 W9 O20 101.1(4)
O40 W9 O21 99.8(3)
O13 W10 O4 84.5(3)
O13 W10 O16 87.3(3)
O13 W10 O17 157.6(3)
O13 W10 O18 90.2(3)
O16 W10 O4 83.3(3)
O16 W10 O17 87.5(3)
O16 W10 O18 156.6(3)
O17 W10 O4 73.3(3)
O18 W10 O4 73.3(3)
O18 W10 O17 86.0(3)
O39 W10 O4 171.1(3)
O39 W10 O13 102.5(3)
O39 W10 O16 102.4(3)
O39 W10 O17 99.9(3)
O39 W10 O18 100.8(4)
O18 W11 O4 74.2(3)
O18 W11 O21 87.2(3)
O18 W11 O27 157.7(3)
O21 W11 O4 73.8(3)
O27 W11 O4 83.5(3)
O27 W11 O21 87.4(3)
O28 W11 O4 84.2(3)
O28 W11 O18 90.8(3)
O28 W11 O21 157.7(3)
O28 W11 O27 86.1(3)
O38 W11 O4 169.4(3)
O38 W11 O18 99.9(4)
O38 W11 O21 97.3(3)
O38 W11 O27 102.2(3)
O38 W11 O28 104.9(4)
O10 W12 O3 73.8(3)
O10 W12 O28 158.7(3)
O12 W12 O3 73.6(3)
O12 W12 O10 88.0(3)
O12 W12 O28 87.7(3)
O26 W12 O3 84.9(3)
O26 W12 O10 90.5(3)
O26 W12 O12 158.0(3)
O26 W12 O28 85.8(3)
O28 W12 O3 84.9(3)
O37 W12 O3 171.2(3)
O37 W12 O10 100.4(3)
O37 W12 O12 99.8(4)
O37 W12 O26 102.0(3)
O37 W12 O28 100.9(4)
O41 Cu1 O29 97.0(4)
O41 Cu1 O43 175.9(4)
O41 Cu1 O44 87.2(4)
O41 Cu1 O45 92.0(4)
O42 Cu1 O29 79.8(3)
O42 Cu1 O41 89.7(4)
O42 Cu1 O43 93.5(4)
O42 Cu1 O44 176.1(4)
O42 Cu1 O45 89.9(4)
O43 Cu1 O29 86.1(3)
O43 Cu1 O44 89.7(3)
O43 Cu1 O45 85.4(3)
O44 Cu1 O29 98.3(3)
O44 Cu1 O45 92.5(4)
O45 Cu1 O29 166.2(3)
O31 Cu2 O50 164.9(3)
O46 Cu2 O31 88.0(3)
O46 Cu2 O47 89.0(4)
O46 Cu2 O48 176.9(4)
O46 Cu2 O49 91.5(4)
O46 Cu2 O50 99.4(3)
O47 Cu2 O31 109.6(3)
O47 Cu2 O49 169.3(4)
O47 Cu2 O50 83.9(4)
O48 Cu2 O31 89.4(3)
O48 Cu2 O47 90.4(4)
O48 Cu2 O49 89.7(4)
O48 Cu2 O50 83.5(3)
O49 Cu2 O31 81.1(3)
O49 Cu2 O50 85.5(4)
O1 Si1 O3 109.0(4)
O2 Si1 O1 109.7(4)
O2 Si1 O3 109.1(4)
O4 Si1 O1 109.5(4)
O4 Si1 O2 109.5(4)
O4 Si1 O3 110.0(4)
W4 O1 W1 90.8(2)
W5 O1 W1 91.9(3)
W5 O1 W4 91.5(3)
Si1 O1 W1 124.3(4)
Si1 O1 W4 124.4(4)
Si1 O1 W5 124.1(3)
W7 O2 W6 92.6(3)
W7 O2 W8 91.7(2)
W8 O2 W6 90.1(2)
Si1 O2 W6 124.1(4)
Si1 O2 W7 123.4(3)
Si1 O2 W8 125.2(4)
W2 O3 W3 90.3(2)
W12 O3 W2 91.4(2)
W12 O3 W3 91.8(3)
Si1 O3 W2 125.8(4)
Si1 O3 W3 124.1(4)
Si1 O3 W12 123.3(3)
W9 O4 W10 91.2(2)
W11 O4 W9 91.2(2)
W11 O4 W10 90.5(3)
Si1 O4 W9 124.7(4)
Si1 O4 W10 124.2(3)
Si1 O4 W11 124.8(4)
W7 O5 W1 150.2(4)
W1 O6 W5 120.4(4)
W4 O7 W1 122.9(3)
W2 O8 W1 153.4(4)
W7 O9 W2 151.4(4)
W2 O10 W12 121.4(4)
W2 O11 W3 122.1(4)
W12 O12 W3 122.0(4)
W10 O13 W3 151.2(4)
W4 O14 W3 153.3(4)
W5 O15 W4 121.4(4)
W10 O16 W4 151.1(4)
W9 O17 W10 121.1(4)
W11 O18 W10 121.9(4)
W5 O19 W9 152.2(4)
W6 O20 W9 153.8(4)
W9 O21 W11 120.9(3)
W5 O22 W6 149.5(4)
W6 O23 W7 120.5(4)
W8 O24 W6 121.2(3)
W7 O25 W8 121.2(4)
W12 O26 W8 152.5(4)
W8 O27 W11 152.5(4)
W11 O28 W12 151.2(5)
W1 O29 Cu1 159.4(4)
W3 O31 Cu2 149.2(4)

loop_
_geom_bond_atom_site_label_1
_geom_bond_atom_site_label_2
_geom_bond_distance
W1 O1 2.374(7)
W1 O5 1.919(7)
W1 O6 1.938(7)
W1 O7 1.928(7)
W1 O8 1.917(8)
W1 O29 1.703(8)
W2 O3 2.357(7)
W2 O8 1.893(8)
W2 O9 1.923(7)
W2 O10 1.915(8)
W2 O11 1.909(8)
W2 O30 1.719(7)
W3 O3 2.369(7)
W3 O11 1.920(8)
W3 O12 1.928(7)
W3 O13 1.923(7)
W3 O14 1.908(8)
W3 O31 1.718(7)
W4 O1 2.346(7)
W4 O7 1.897(8)
W4 O14 1.901(8)
W4 O15 1.940(7)
W4 O16 1.917(7)
W4 O32 1.706(7)
W5 O1 2.339(8)
W5 O6 1.964(7)
W5 O15 1.908(7)
W5 O19 1.877(8)
W5 O22 1.904(7)
W5 O33 1.696(8)
W6 O2 2.364(7)
W6 O20 1.900(8)
W6 O22 1.922(7)
W6 O23 1.935(7)
W6 O24 1.916(7)
W6 O34 1.720(8)
W7 O2 2.339(7)
W7 O5 1.912(7)
W7 O9 1.888(7)
W7 O23 1.980(7)
W7 O25 1.922(7)
W7 O35 1.698(9)
W8 O2 2.345(6)
W8 O24 1.909(7)
W8 O25 1.937(8)
W8 O26 1.932(7)
W8 O27 1.883(8)
W8 O36 1.701(7)
W9 O4 2.358(7)
W9 O17 1.919(7)
W9 O19 1.921(7)
W9 O20 1.909(8)
W9 O21 1.921(7)
W9 O40 1.712(8)
W10 O4 2.371(7)
W10 O13 1.887(7)
W10 O16 1.908(7)
W10 O17 1.961(7)
W10 O18 1.927(7)
W10 O39 1.701(8)
W11 O4 2.347(7)
W11 O18 1.907(7)
W11 O21 1.943(7)
W11 O27 1.923(7)
W11 O28 1.875(7)
W11 O38 1.697(8)
W12 O3 2.325(7)
W12 O10 1.929(8)
W12 O12 1.925(7)
W12 O26 1.884(7)
W12 O28 1.934(7)
W12 O37 1.704(8)
Cu1 O29 2.686(9)
Cu1 O41 1.964(8)
Cu1 O42 1.942(9)
Cu1 O43 1.970(8)
Cu1 O44 1.975(8)
Cu1 O45 2.489(10)
Cu2 O31 2.519(8)
Cu2 O46 1.933(8)
Cu2 O47 1.976(9)
Cu2 O48 1.937(8)
Cu2 O49 1.989(9)
Cu2 O50 2.581(9)
Si1 O1 1.626(7)
Si1 O2 1.621(7)
Si1 O3 1.633(7)
Si1 O4 1.612(8)

loop_
_geom_torsion_atom_site_label_1
_geom_torsion_atom_site_label_2
_geom_torsion_atom_site_label_3
_geom_torsion_atom_site_label_4
_geom_torsion
O1 W4 O7 W1 -1.1(4)
O1 W5 O19 W9 54.4(9)
O1 Si1 O2 W6 59.7(5)
O1 Si1 O2 W7 -61.0(5)
O1 Si1 O2 W8 178.3(4)
O1 Si1 O3 W2 58.9(5)
O1 Si1 O3 W3 -61.0(5)
O1 Si1 O3 W12 179.6(4)
O1 Si1 O4 W9 -59.8(5)
O1 Si1 O4 W10 60.4(6)
O1 Si1 O4 W11 179.5(4)
O2 W7 O9 W2 56.3(9)
O2 W8 O27 W11 58.3(9)
O2 Si1 O1 W1 60.4(5)
O2 Si1 O1 W4 179.6(4)
O2 Si1 O1 W5 -60.3(5)
O2 Si1 O3 W2 -61.0(5)
O2 Si1 O3 W3 179.2(4)
O2 Si1 O3 W12 59.8(5)
O2 Si1 O4 W9 60.6(5)
O2 Si1 O4 W10 -179.3(4)
O2 Si1 O4 W11 -60.2(5)
O3 W2 O8 W1 56.5(10)
O3 W3 O31 Cu2 -1(3)
O3 W12 O26 W8 60.1(9)
O3 Si1 O1 W1 -59.1(5)
O3 Si1 O1 W4 60.2(5)
O3 Si1 O1 W5 -179.7(4)
O3 Si1 O2 W6 179.1(4)
O3 Si1 O2 W7 58.3(5)
O3 Si1 O2 W8 -62.3(5)
O3 Si1 O4 W9 -179.5(4)
O3 Si1 O4 W10 -59.4(5)
O3 Si1 O4 W11 59.7(5)
O4 W10 O13 W3 -60.2(8)
O4 W11 O28 W12 58.0(8)
O4 Si1 O1 W1 -179.5(4)
O4 Si1 O1 W4 -60.2(5)
O4 Si1 O1 W5 59.9(5)
O4 Si1 O2 W6 -60.5(6)
O4 Si1 O2 W7 178.7(4)
O4 Si1 O2 W8 58.1(5)
O4 Si1 O3 W2 179.0(4)
O4 Si1 O3 W3 59.1(5)
O4 Si1 O3 W12 -60.3(5)
O5 W1 O29 Cu1 -20.4(13)
O5 W7 O9 W2 -28.3(9)
O6 W1 O29 Cu1 69.8(12)
O6 W5 O19 W9 45.8(15)
O7 W1 O29 Cu1 159.3(12)
O8 W1 O29 Cu1 -108.9(12)
O9 W2 O8 W1 -27.3(10)
O10 W2 O8 W1 42.5(16)
O10 W12 O26 W8 133.9(9)
O11 W2 O8 W1 130.4(10)
O11 W3 O31 Cu2 50.7(9)
O12 W3 O31 Cu2 -38.4(9)
O12 W12 O26 W8 48.1(15)
O13 W3 O31 Cu2 -128.3(8)
O14 W3 O31 Cu2 143.7(8)
O14 W4 O7 W1 -86.0(5)
O15 W4 O7 W1 72.0(5)
O15 W5 O19 W9 128.3(9)
O16 W4 O7 W1 -9.2(12)
O16 W10 O13 W3 23.4(8)
O17 W10 O13 W3 -53.4(12)
O18 W10 O13 W3 -133.4(8)
O18 W11 O28 W12 132.0(8)
O21 W11 O28 W12 47.5(13)
O22 W5 O19 W9 -29.7(9)
O23 W7 O9 W2 46.0(15)
O24 W8 O27 W11 132.7(10)
O25 W7 O9 W2 129.9(9)
O25 W8 O27 W11 44.5(15)
O26 W8 O27 W11 -24.5(9)
O27 W11 O28 W12 -25.9(8)
O28 W12 O26 W8 -25.1(9)
O30 W2 O8 W1 -129.5(10)
O32 W4 O7 W1 170.5(5)
O33 W5 O19 W9 -131.3(9)
O35 W7 O9 W2 -130.4(9)
O36 W8 O27 W11 -126.2(9)
O37 W12 O26 W8 -125.4(9)
O38 W11 O28 W12 -127.5(8)
O39 W10 O13 W3 125.5(8)
